data_1545514
loop_
_publ_author_name
'Dugat, Pierre'
'El-Ghozzi, Malika'
'Metin, Jacques'
'Avignant, Daniel'

_publ_section_title
;
 Crystal Structures of Li4ZrF8 and Li3Zr4F19 and Reinvestigation of the
 LiF-ZrF4 Phase Diagram
;
_journal_name_full 'Journal of Solid State Chemistry'
_journal_page_first 187
_journal_page_last 196
_journal_paper_doi 10.1006/jssc.1995.1396
_journal_volume 120
_journal_year 1995
_chemical_formula_sum 'F8 Li4 Zr'
_chemical_formula_weight 270.975
_space_group_IT_number 62
_symmetry_cell_setting orthorhombic
_symmetry_Int_Tables_number 62
_symmetry_space_group_name_Hall '-P 2ac 2n'
_symmetry_space_group_name_H-M 'P n m a'
_cell_angle_alpha 90
_cell_angle_beta 90
_cell_angle_gamma 90
_cell_formula_units_Z 4
_cell_length_a 9.581(1)
_cell_length_b 9.611(1)
_cell_length_c 5.663(1)
_cell_volume 521.47(12)
_diffrn_ambient_temperature 293
_diffrn_radiation_probe x-ray
_diffrn_radiation_type CuK\a
_diffrn_radiation_wavelength 1.54184
_exptl_crystal_density_diffrn 3.452
_pd_proc_ls_prof_R_factor 0.1148
_pd_proc_ls_prof_wR_expected 0.0335
_pd_proc_ls_prof_wR_factor 0.1306
_refine_ls_R_I_factor 0.0574
_cod_data_source_file JSSC-1995-120-187-196-1.cif
_cod_data_source_block Li4ZrF8
_cod_database_code 1545514

loop_
_symmetry_equiv_pos_site_id
_symmetry_equiv_pos_as_xyz
1 x,y,z
2 1/2-x,-y,1/2+z
3 1/2+x,1/2-y,1/2-z
4 -x,1/2+y,-z
5 -x,-y,-z
6 1/2+x,y,1/2-z
7 1/2-x,1/2+y,1/2+z
8 x,1/2-y,z

loop_
_atom_site_label
_atom_site_type_symbol
_atom_site_thermal_displace_type
_atom_site_fract_x
_atom_site_fract_y
_atom_site_fract_z
_atom_site_occupancy
_atom_site_U_iso_or_equiv
_atom_site_calc_flag
_atom_site_refinement_flags
_atom_site_disorder_assembly
_atom_site_disorder_group
Zr Zr Uiso 0.1348(2) 0.25000 0.3718(4) 1.000 0.0262(4) . . . .
F1 F Uiso 0.0210(10) 0.1180(10) 0.158(3) 1.000 0.023(3) . . . .
F2 F Uiso 0.0300(10) 0.1210(10) 0.603(3) 1.000 0.033(3) . . . .
F3 F Uiso 0.2370(10) 0.4630(10) 0.378(2) 1.000 0.0304(13) . . . .
F4 F Uiso 0.2870(10) 0.25000 0.114(5) 1.000 0.032(3) . . . .
F5 F Uiso 0.2950(10) 0.25000 0.615(4) 1.000 0.029(3) . . . .
Li1 Li Uiso 0.370(2) 0.0630(10) 0.088(3) 1.000 0.0038 . . . .
Li2 Li Uiso 0.3900(10) 0.0710(10) 0.597(3) 1.000 0.0038 . . . .

loop_
_geom_angle_atom_site_label_1
_geom_angle_atom_site_label_2
_geom_angle_atom_site_label_3
_geom_angle
_geom_angle_site_symmetry_1
_geom_angle_site_symmetry_2
_geom_angle_site_symmetry_3
_geom_angle_publ_flag
F1 Zr F2 75.3(6) . . . yes
F1 Zr F3 142.3(5) . . . yes
F1 Zr F4 87.6(6) . . . yes
F1 Zr F5 141.7(3) . . . yes
F1 Zr F1 75.8(5) . . 8_555 yes
F1 Zr F2 119.0(4) . . 8_555 yes
F1 Zr F3 71.5(4) . . 8_555 yes
F2 Zr F3 137.9(5) . . . yes
F2 Zr F4 142.4(3) . . . yes
F2 Zr F5 86.5(5) . . . yes
F1 Zr F2 119.0(4) 8_555 . . yes
F2 Zr F2 73.8(5) . . 8_555 yes
F2 Zr F3 70.0(4) . . 8_555 yes
F3 Zr F4 72.9(3) . . . yes
F3 Zr F5 70.6(3) . . . yes
F1 Zr F3 71.5(4) 8_555 . . yes
F2 Zr F3 70.0(4) 8_555 . . yes
F3 Zr F3 128.9(4) . . 8_555 yes
F4 Zr F5 86.9(8) . . . yes
F1 Zr F4 87.6(6) 8_555 . . yes
F2 Zr F4 142.4(3) 8_555 . . yes
F3 Zr F4 72.9(3) 8_555 . . yes
F1 Zr F5 141.7(3) 8_555 . . yes
F2 Zr F5 86.5(5) 8_555 . . yes
F3 Zr F5 70.6(3) 8_555 . . yes
F1 Zr F2 75.3(6) 8_555 . 8_555 yes
F1 Zr F3 142.3(5) 8_555 . 8_555 yes
F2 Zr F3 137.9(5) 8_555 . 8_555 yes

loop_
_geom_bond_atom_site_label_1
_geom_bond_atom_site_label_2
_geom_bond_distance
_geom_bond_site_symmetry_1
_geom_bond_site_symmetry_2
_geom_bond_publ_flag
Zr F1 2.065(13) . . yes
Zr F2 2.064(13) . . yes
Zr F3 2.270(10) . . yes
Zr F4 2.06(2) . . yes
Zr F5 2.062(17) . . yes
Zr F1 2.065(13) . 8_555 yes
Zr F2 2.064(13) . 8_555 yes
Zr F3 2.270(10) . 8_555 yes
